data_7246132
loop_
_publ_author_name
'Abidi, Adela'
'Fortin, Emmanuelle'
'Larocque, Kariane'
'Essalhi, Mohamed'
'Dissem, Nour'
'Chartrand, Daniel'
'Maris, Thierry'
'Duong, Adam'

_publ_section_title
;
 Missing puzzle in crystal engineering: 2-pyridone and
 [1,3,5]-triazine-2,4-diamine, the two most common cyclic hydrogen bonding
 sticky sites, in a single core
;
_journal_issue 6
_journal_name_full CrystEngComm
_journal_page_first 1018
_journal_page_last 1028
_journal_paper_doi 10.1039/D2CE01505F
_journal_volume 25
_journal_year 2023
_chemical_formula_moiety 'C11 H14 N6 O2, 2(H2 O)'
_chemical_formula_sum 'C11 H18 N6 O4'
_chemical_formula_weight 298.31
_space_group_crystal_system monoclinic
_space_group_IT_number 15
_space_group_name_Hall '-C 2yc'
_space_group_name_H-M_alt 'C 1 2/c 1'
_atom_sites_solution_hydrogens mixed
_atom_sites_solution_primary dual
_audit_creation_date 2022-04-24
_audit_creation_method
;
Olex2 1.5
(compiled 2022.04.07 svn.rca3783a0 for OlexSys, GUI svn.r6498)
;
_audit_update_record
;
2022-04-28 deposited with the CCDC.	2023-01-13 downloaded from the CCDC.
;
_cell_angle_alpha 90
_cell_angle_beta 115.9807(14)
_cell_angle_gamma 90
_cell_formula_units_Z 8
_cell_length_a 22.3831(5)
_cell_length_b 6.8419(2)
_cell_length_c 20.4027(5)
_cell_measurement_reflns_used 9899
_cell_measurement_temperature 100
_cell_measurement_theta_max 71.188
_cell_measurement_theta_min 4.395
_cell_volume 2808.77(13)
_computing_cell_refinement
;
SAINT (2013) V8.38A; Integration Software for Single Crystal Data.
Bruker AXS Inc., Madison, WI 53719-1173.
;
_computing_data_collection
;
APEX 2 (2013) Bruker AXS Inc., Madison, WI 53719-1173.
;
_computing_data_reduction
;
SAINT (2013) V8.38A; Integration Software for Single Crystal Data.
Bruker AXS Inc., Madison, WI 53719-1173.
;
_computing_molecular_graphics 'Olex2 1.5 (Dolomanov et al., 2009)'
_computing_publication_material 'Olex2 1.5 (Dolomanov et al., 2009)'
_computing_structure_refinement 'XL  (Sheldrick, 2008)'
_computing_structure_solution 'XT  (Sheldrick, 2015)'
_diffrn_ambient_temperature 100
_diffrn_detector_area_resol_mean 8.3
_diffrn_detector_type 'Bruker APEX2 CCD'
_diffrn_measured_fraction_theta_full 1.000
_diffrn_measured_fraction_theta_max 0.993
_diffrn_measurement_device 'three-circle diffractometer'
_diffrn_measurement_device_type 'Bruker Smart APEX'
_diffrn_measurement_method '\w scans'
_diffrn_measurement_specimen_support 'Hampton Research Cryoloop'
_diffrn_radiation_type CuK\a
_diffrn_radiation_wavelength 1.54178
_diffrn_reflns_av_R_equivalents 0.0249
_diffrn_reflns_av_unetI/netI 0.0101
_diffrn_reflns_Laue_measured_fraction_full 1.000
_diffrn_reflns_Laue_measured_fraction_max 0.993
_diffrn_reflns_limit_h_max 27
_diffrn_reflns_limit_h_min -27
_diffrn_reflns_limit_k_max 8
_diffrn_reflns_limit_k_min -8
_diffrn_reflns_limit_l_max 25
_diffrn_reflns_limit_l_min -25
_diffrn_reflns_number 48198
_diffrn_reflns_point_group_measured_fraction_full 1.000
_diffrn_reflns_point_group_measured_fraction_max 0.993
_diffrn_reflns_theta_full 67.679
_diffrn_reflns_theta_max 71.474
_diffrn_reflns_theta_min 4.395
_exptl_absorpt_coefficient_mu 0.927
_exptl_absorpt_correction_T_max 0.7535
_exptl_absorpt_correction_T_min 0.6905
_exptl_absorpt_correction_type multi-scan
_exptl_absorpt_process_details
;
SADABS-2016/2 (Bruker,2016/2) was used for absorption correction.
wR2(int) was 0.1312 before and 0.0410 after correction.
The Ratio of minimum to maximum transmission is 0.9164.
The \l/2 correction factor is Not present.
;
_exptl_crystal_colour 'clear Colorless'
_exptl_crystal_colour_lustre clear
_exptl_crystal_colour_primary Colorless
_exptl_crystal_density_diffrn 1.411
_exptl_crystal_description prism
_exptl_crystal_F_000 1264
_exptl_crystal_size_max 0.26
_exptl_crystal_size_mid 0.16
_exptl_crystal_size_min 0.06
_refine_diff_density_max 0.280
_refine_diff_density_min -0.235
_refine_diff_density_rms 0.045
_refine_ls_extinction_method none
_refine_ls_goodness_of_fit_ref 1.035
_refine_ls_hydrogen_treatment mixed
_refine_ls_matrix_type full
_refine_ls_number_parameters 223
_refine_ls_number_reflns 2729
_refine_ls_number_restraints 12
_refine_ls_restrained_S_all 1.033
_refine_ls_R_factor_all 0.0351
_refine_ls_R_factor_gt 0.0337
_refine_ls_shift/su_max 0.001
_refine_ls_shift/su_mean 0.000
_refine_ls_structure_factor_coef Fsqd
_refine_ls_weighting_details 'w=1/[\s^2^(Fo^2^)+(0.0515P)^2^+2.4349P] where P=(Fo^2^+2Fc^2^)/3'
_refine_ls_weighting_scheme calc
_refine_ls_wR_factor_gt 0.0899
_refine_ls_wR_factor_ref 0.0916
_reflns_Friedel_coverage 0.000
_reflns_number_gt 2601
_reflns_number_total 2729
_reflns_threshold_expression 'I > 2\s(I)'
_cod_data_source_file d2ce01505f2.cif
_cod_data_source_block cmpd1
_cod_depositor_comments 'Adding full bibliography for 7246127--7246132.cif.'
_cod_database_code 7246132
_shelx_shelxl_version_number 2018/3
_shelx_space_group_comment
;
The symmetry employed for this shelxl refinement is uniquely defined
by the following loop, which should always be used as a source of
symmetry information in preference to the above space-group names.
They are only intended as comments.
;
_shelx_estimated_absorpt_t_max 0.946
_shelx_estimated_absorpt_t_min 0.795
_diffrn_measurement_ambient_temperature_device_make 'Oxford Cryostream 700'
_olex2_refinement_description
;
1. Fixed Uiso
 At 1.2 times of:
  All C(H) groups, All C(H,H) groups
 At 1.5 times of:
  All C(H,H,H) groups
2. Restrained distances
 O3-H3A \\sim O3-H3B \\sim O4-H4A \\sim O4-H4B
 with sigma of 0.02
 N5-H5A \\sim N5-H5B \\sim N6-H6A \\sim N6-H6B
 with sigma of 0.02
3.a Secondary CH2 refined with riding coordinates:
 C9(H9A,H9B), C10(H10A,H10B)
3.b Aromatic/amide H refined with riding coordinates:
 C2(H2), C3(H3), C4(H4)
3.c Idealised Me refined as rotating group:
 C11(H11A,H11B,H11C)
;
_olex2_submission_special_instructions 'No special instructions were received'

loop_
_space_group_symop_operation_xyz
'x, y, z'
'-x, y, -z+1/2'
'x+1/2, y+1/2, z'
'-x+1/2, y+1/2, -z+1/2'
'-x, -y, -z'
'x, -y, z-1/2'
'-x+1/2, -y+1/2, -z'
'x+1/2, -y+1/2, z-1/2'

loop_
_atom_site_label
_atom_site_type_symbol
_atom_site_fract_x
_atom_site_fract_y
_atom_site_fract_z
_atom_site_U_iso_or_equiv
_atom_site_adp_type
_atom_site_occupancy
_atom_site_site_symmetry_order
_atom_site_calc_flag
_atom_site_refinement_flags_posn
_atom_site_refinement_flags_adp
_atom_site_refinement_flags_occupancy
_atom_site_disorder_assembly
_atom_site_disorder_group
O1 O 0.47708(4) 0.77268(11) 0.42297(4) 0.01809(19) Uani 1 1 d . . . . .
O2 O 0.37387(4) 0.93148(12) 0.29093(4) 0.0215(2) Uani 1 1 d . . . . .
N1 N 0.55807(5) 0.53389(13) 0.45430(5) 0.0146(2) Uani 1 1 d . . . . .
N2 N 0.60215(5) 0.19489(13) 0.42195(5) 0.0149(2) Uani 1 1 d . . . . .
N3 N 0.68041(4) -0.06852(13) 0.45739(5) 0.0145(2) Uani 1 1 d . . . . .
N4 N 0.69567(4) 0.20122(13) 0.53839(5) 0.0141(2) Uani 1 1 d . . . . .
N5 N 0.58724(5) -0.06845(15) 0.34700(5) 0.0196(2) Uani 1 1 d D . . . .
H5A H 0.5966(8) -0.183(2) 0.3375(9) 0.030(4) Uiso 1 1 d D . . . .
H5B H 0.5542(7) -0.004(2) 0.3175(8) 0.029(4) Uiso 1 1 d D . . . .
N6 N 0.76967(5) -0.05397(14) 0.57007(5) 0.0167(2) Uani 1 1 d D . . . .
H6A H 0.7949(7) 0.008(2) 0.6091(7) 0.024(4) Uiso 1 1 d D . . . .
H6B H 0.7842(7) -0.161(2) 0.5594(8) 0.024(4) Uiso 1 1 d D . . . .
C1 C 0.53741(5) 0.70079(16) 0.46977(6) 0.0151(2) Uani 1 1 d . . . . .
C2 C 0.57342(6) 0.81247(16) 0.53262(6) 0.0170(2) Uani 1 1 d . . . . .
H2 H 0.555891 0.930204 0.541816 0.020 Uiso 1 1 calc R U . . .
C3 C 0.63503(6) 0.74461(17) 0.58028(6) 0.0169(2) Uani 1 1 d . . . . .
H3 H 0.661477 0.816646 0.623065 0.020 Uiso 1 1 calc R U . . .
C4 C 0.65851(5) 0.56924(16) 0.56546(6) 0.0158(2) Uani 1 1 d . . . . .
H4 H 0.701129 0.520522 0.597536 0.019 Uiso 1 1 calc R U . . .
C5 C 0.61826(5) 0.46820(16) 0.50298(6) 0.0133(2) Uani 1 1 d . . . . .
C6 C 0.64027(5) 0.27529(15) 0.48670(6) 0.0129(2) Uani 1 1 d . . . . .
C7 C 0.62455(5) 0.01973(16) 0.41058(6) 0.0144(2) Uani 1 1 d . . . . .
C8 C 0.71427(5) 0.02803(16) 0.52070(6) 0.0135(2) Uani 1 1 d . . . . .
C9 C 0.44088(5) 0.66070(17) 0.35766(6) 0.0182(2) Uani 1 1 d . . . . .
H9A H 0.438870 0.521880 0.370242 0.022 Uiso 1 1 calc R U . . .
H9B H 0.463541 0.668043 0.325551 0.022 Uiso 1 1 calc R U . . .
C10 C 0.37201(6) 0.74271(17) 0.31918(6) 0.0186(2) Uani 1 1 d . . . . .
H10A H 0.344191 0.654568 0.278827 0.022 Uiso 1 1 calc R U . . .
H10B H 0.351825 0.751562 0.353628 0.022 Uiso 1 1 calc R U . . .
C11 C 0.31065(7) 0.9903(2) 0.23717(7) 0.0312(3) Uani 1 1 d . . . . .
H11A H 0.295333 0.897785 0.196386 0.047 Uiso 1 1 calc R U . . .
H11B H 0.313947 1.121200 0.219556 0.047 Uiso 1 1 calc R U . . .
H11C H 0.278944 0.992471 0.258387 0.047 Uiso 1 1 calc R U . . .
O4 O 0.40445(5) 0.48956(13) 0.19179(5) 0.0242(2) Uani 1 1 d D . . . .
H4A H 0.4250(8) 0.417(2) 0.2299(8) 0.034(4) Uiso 1 1 d D . . . .
H4B H 0.4112(10) 0.434(3) 0.1584(10) 0.057(6) Uiso 1 1 d D . . . .
O3 O 0.46652(4) 0.21914(13) 0.30733(5) 0.0224(2) Uani 1 1 d D . . . .
H3A H 0.4432(8) 0.130(2) 0.3132(10) 0.045(5) Uiso 1 1 d D . . . .
H3B H 0.4982(8) 0.239(3) 0.3491(8) 0.046(5) Uiso 1 1 d D . . . .

loop_
_atom_site_aniso_label
_atom_site_aniso_U_11
_atom_site_aniso_U_22
_atom_site_aniso_U_33
_atom_site_aniso_U_23
_atom_site_aniso_U_13
_atom_site_aniso_U_12
O1 0.0158(4) 0.0164(4) 0.0168(4) -0.0026(3) 0.0022(3) 0.0056(3)
O2 0.0152(4) 0.0230(4) 0.0196(4) 0.0060(3) 0.0015(3) 0.0020(3)
N1 0.0152(5) 0.0133(4) 0.0155(4) 0.0006(3) 0.0069(4) 0.0013(3)
N2 0.0154(5) 0.0139(4) 0.0144(4) 0.0000(3) 0.0055(4) 0.0029(3)
N3 0.0143(5) 0.0128(4) 0.0155(4) 0.0004(3) 0.0056(4) 0.0021(3)
N4 0.0137(4) 0.0128(4) 0.0147(4) 0.0004(3) 0.0051(4) 0.0015(3)
N5 0.0198(5) 0.0175(5) 0.0156(5) -0.0028(4) 0.0023(4) 0.0066(4)
N6 0.0149(5) 0.0136(5) 0.0162(5) -0.0025(4) 0.0018(4) 0.0034(4)
C1 0.0152(5) 0.0141(5) 0.0167(5) 0.0022(4) 0.0077(4) 0.0027(4)
C2 0.0200(6) 0.0136(5) 0.0191(5) -0.0009(4) 0.0101(5) 0.0028(4)
C3 0.0179(6) 0.0164(5) 0.0146(5) -0.0028(4) 0.0056(5) -0.0016(4)
C4 0.0140(5) 0.0162(5) 0.0153(5) 0.0010(4) 0.0048(4) 0.0016(4)
C5 0.0137(5) 0.0131(5) 0.0144(5) 0.0020(4) 0.0073(4) 0.0009(4)
C6 0.0127(5) 0.0131(5) 0.0138(5) 0.0016(4) 0.0066(4) -0.0005(4)
C7 0.0152(5) 0.0144(5) 0.0147(5) 0.0010(4) 0.0076(4) 0.0006(4)
C8 0.0134(5) 0.0129(5) 0.0149(5) 0.0016(4) 0.0067(4) -0.0001(4)
C9 0.0159(5) 0.0163(5) 0.0188(5) -0.0043(4) 0.0041(5) 0.0011(4)
C10 0.0154(6) 0.0177(6) 0.0200(5) -0.0012(4) 0.0052(5) 0.0001(4)
C11 0.0230(7) 0.0348(7) 0.0254(6) 0.0057(5) 0.0008(5) 0.0085(5)
O4 0.0293(5) 0.0227(5) 0.0155(4) 0.0000(3) 0.0051(4) 0.0087(4)
O3 0.0190(4) 0.0244(5) 0.0189(4) 0.0034(3) 0.0038(4) -0.0023(3)

loop_
_atom_type_symbol
_atom_type_description
_atom_type_scat_dispersion_real
_atom_type_scat_dispersion_imag
_atom_type_scat_source
C C 0.0181 0.0091 'International Tables Vol C Tables 4.2.6.8 and 6.1.1.4'
H H 0.0000 0.0000 'International Tables Vol C Tables 4.2.6.8 and 6.1.1.4'
N N 0.0311 0.0180 'International Tables Vol C Tables 4.2.6.8 and 6.1.1.4'
O O 0.0492 0.0322 'International Tables Vol C Tables 4.2.6.8 and 6.1.1.4'

loop_
_geom_angle_atom_site_label_1
_geom_angle_atom_site_label_2
_geom_angle_atom_site_label_3
_geom_angle
_geom_angle_site_symmetry_1
_geom_angle_site_symmetry_3
_geom_angle_publ_flag
C1 O1 C9 116.15(8) . . ?
C11 O2 C10 112.02(10) . . ?
C1 N1 C5 116.86(10) . . ?
C6 N2 C7 114.10(9) . . ?
C7 N3 C8 114.79(9) . . ?
C6 N4 C8 114.27(9) . . ?
H5A N5 H5B 122.9(16) . . ?
C7 N5 H5A 121.4(11) . . ?
C7 N5 H5B 115.7(11) . . ?
H6A N6 H6B 118.9(14) . . ?
C8 N6 H6A 120.5(10) . . ?
C8 N6 H6B 119.6(10) . . ?
O1 C1 C2 116.15(10) . . ?
N1 C1 O1 119.27(10) . . ?
N1 C1 C2 124.58(10) . . ?
C1 C2 H2 121.3 . . ?
C3 C2 C1 117.32(10) . . ?
C3 C2 H2 121.3 . . ?
C2 C3 H3 120.2 . . ?
C2 C3 C4 119.59(10) . . ?
C4 C3 H3 120.2 . . ?
C3 C4 H4 120.8 . . ?
C5 C4 C3 118.37(10) . . ?
C5 C4 H4 120.8 . . ?
N1 C5 C4 123.24(10) . . ?
N1 C5 C6 116.67(9) . . ?
C4 C5 C6 120.09(10) . . ?
N2 C6 C5 116.91(9) . . ?
N4 C6 N2 126.71(10) . . ?
N4 C6 C5 116.38(9) . . ?
N3 C7 N2 125.13(10) . . ?
N3 C7 N5 118.60(10) . . ?
N5 C7 N2 116.27(10) . . ?
N3 C8 N4 124.97(10) . . ?
N6 C8 N3 117.66(10) . . ?
N6 C8 N4 117.36(10) . . ?
O1 C9 H9A 110.0 . . ?
O1 C9 H9B 110.0 . . ?
O1 C9 C10 108.55(9) . . ?
H9A C9 H9B 108.4 . . ?
C10 C9 H9A 110.0 . . ?
C10 C9 H9B 110.0 . . ?
O2 C10 C9 110.26(9) . . ?
O2 C10 H10A 109.6 . . ?
O2 C10 H10B 109.6 . . ?
C9 C10 H10A 109.6 . . ?
C9 C10 H10B 109.6 . . ?
H10A C10 H10B 108.1 . . ?
O2 C11 H11A 109.5 . . ?
O2 C11 H11B 109.5 . . ?
O2 C11 H11C 109.5 . . ?
H11A C11 H11B 109.5 . . ?
H11A C11 H11C 109.5 . . ?
H11B C11 H11C 109.5 . . ?
H4A O4 H4B 104.8(17) . . ?
H3A O3 H3B 105.7(18) . . ?

loop_
_geom_bond_atom_site_label_1
_geom_bond_atom_site_label_2
_geom_bond_distance
_geom_bond_site_symmetry_2
_geom_bond_publ_flag
O1 C1 1.3593(13) . ?
O1 C9 1.4397(13) . ?
O2 C10 1.4223(14) . ?
O2 C11 1.4168(14) . ?
N1 C1 1.3211(14) . ?
N1 C5 1.3532(14) . ?
N2 C6 1.3373(14) . ?
N2 C7 1.3577(14) . ?
N3 C7 1.3392(14) . ?
N3 C8 1.3496(14) . ?
N4 C6 1.3270(14) . ?
N4 C8 1.3563(14) . ?
N5 H5A 0.856(13) . ?
N5 H5B 0.845(13) . ?
N5 C7 1.3398(15) . ?
N6 H6A 0.861(12) . ?
N6 H6B 0.864(13) . ?
N6 C8 1.3315(14) . ?
C1 C2 1.4044(16) . ?
C2 H2 0.9500 . ?
C2 C3 1.3740(16) . ?
C3 H3 0.9500 . ?
C3 C4 1.3952(15) . ?
C4 H4 0.9500 . ?
C4 C5 1.3814(15) . ?
C5 C6 1.4962(14) . ?
C9 H9A 0.9900 . ?
C9 H9B 0.9900 . ?
C9 C10 1.4991(15) . ?
C10 H10A 0.9900 . ?
C10 H10B 0.9900 . ?
C11 H11A 0.9800 . ?
C11 H11B 0.9800 . ?
C11 H11C 0.9800 . ?
O4 H4A 0.865(13) . ?
O4 H4B 0.849(15) . ?
O3 H3A 0.847(14) . ?
O3 H3B 0.847(14) . ?

loop_
_geom_hbond_atom_site_label_D
_geom_hbond_atom_site_label_H
_geom_hbond_atom_site_label_A
_geom_hbond_distance_DH
_geom_hbond_distance_HA
_geom_hbond_distance_DA
_geom_hbond_angle_DHA
_geom_hbond_site_symmetry_A
_geom_hbond_publ_flag
N5 H5A O4 0.856(13) 2.315(14) 3.1519(13) 165.8(14) 2_645 yes
N5 H5B O3 0.845(13) 2.422(14) 3.1484(13) 144.5(14) . yes
N6 H6A O4 0.861(12) 2.287(14) 2.9830(13) 138.0(13) 8_556 yes
N6 H6B N3 0.864(13) 2.102(13) 2.9635(14) 174.6(14) 7_646 yes
O4 H4A O3 0.865(13) 1.977(14) 2.8357(12) 171.7(16) . yes
O4 H4B N2 0.849(15) 2.243(16) 3.0282(12) 153.9(19) 2_655 yes
O3 H3A O2 0.847(14) 1.958(15) 2.7710(12) 160.6(18) 1_545 yes
O3 H3B N2 0.847(14) 2.165(16) 2.9143(13) 147.4(17) . yes

loop_
_geom_torsion_atom_site_label_1
_geom_torsion_atom_site_label_2
_geom_torsion_atom_site_label_3
_geom_torsion_atom_site_label_4
_geom_torsion
_geom_torsion_site_symmetry_1
_geom_torsion_site_symmetry_2
_geom_torsion_site_symmetry_3
_geom_torsion_site_symmetry_4
_geom_torsion_publ_flag
O1 C1 C2 C3 -179.00(10) . . . . ?
O1 C9 C10 O2 68.71(12) . . . . ?
N1 C1 C2 C3 1.51(17) . . . . ?
N1 C5 C6 N2 7.07(14) . . . . ?
N1 C5 C6 N4 -172.65(9) . . . . ?
C1 O1 C9 C10 170.94(9) . . . . ?
C1 N1 C5 C4 -1.82(16) . . . . ?
C1 N1 C5 C6 177.66(9) . . . . ?
C1 C2 C3 C4 -1.14(16) . . . . ?
C2 C3 C4 C5 -0.54(16) . . . . ?
C3 C4 C5 N1 2.13(16) . . . . ?
C3 C4 C5 C6 -177.33(9) . . . . ?
C4 C5 C6 N2 -173.43(10) . . . . ?
C4 C5 C6 N4 6.85(14) . . . . ?
C5 N1 C1 O1 -179.53(9) . . . . ?
C5 N1 C1 C2 -0.05(16) . . . . ?
C6 N2 C7 N3 -1.72(15) . . . . ?
C6 N2 C7 N5 178.69(10) . . . . ?
C6 N4 C8 N3 -1.32(15) . . . . ?
C6 N4 C8 N6 179.69(9) . . . . ?
C7 N2 C6 N4 -0.01(16) . . . . ?
C7 N2 C6 C5 -179.70(9) . . . . ?
C7 N3 C8 N4 -0.14(15) . . . . ?
C7 N3 C8 N6 178.85(9) . . . . ?
C8 N3 C7 N2 1.77(15) . . . . ?
C8 N3 C7 N5 -178.64(10) . . . . ?
C8 N4 C6 N2 1.40(16) . . . . ?
C8 N4 C6 C5 -178.91(8) . . . . ?
C9 O1 C1 N1 -1.97(14) . . . . ?
C9 O1 C1 C2 178.51(9) . . . . ?
C11 O2 C10 C9 162.86(10) . . . . ?
